data_4103931
loop_
_publ_author_name
'Zaozao Qiu'
'Zuowei Xie'

_publ_section_title
;
 Nickel-Mediated Three-Component Cycloaddition Reaction of Carboryne,
 Alkenes, and Alkynes
;
_journal_name_full 'Journal of the American Chemical Society'
_journal_page_first 2084
_journal_page_last 2085
_journal_paper_doi 10.1021/ja809389k
_journal_volume 131
_journal_year 2009
_chemical_formula_sum 'C12 H26 B10 O2'
_chemical_formula_weight 310.43
_chemical_name_systematic
; 
 ? 
;
_space_group_IT_number 4
_symmetry_cell_setting monoclinic
_symmetry_space_group_name_Hall 'P 2yb'
_symmetry_space_group_name_H-M 'P 1 21 1'
_atom_sites_solution_hydrogens geom
_atom_sites_solution_primary direct
_atom_sites_solution_secondary difmap
_audit_creation_method SHELXL-97
_cell_angle_alpha 90.00
_cell_angle_beta 102.436(2)
_cell_angle_gamma 90.00
_cell_formula_units_Z 4
_cell_length_a 10.4119(12)
_cell_length_b 14.9521(17)
_cell_length_c 12.0963(13)
_cell_measurement_reflns_used 877
_cell_measurement_temperature 293(2)
_cell_measurement_theta_max 19.64
_cell_measurement_theta_min 2.71
_cell_volume 1839.0(4)
_computing_cell_refinement 'BRUKER SMART CCD DIFFRACTOMETER'
_computing_data_collection 'BRUKER SMART CCD DIFFRACTOMETER'
_computing_data_reduction 'BRUKER SMART CCD DIFFRACTOMETER'
_computing_molecular_graphics 'SIEMENS SHELXTL'
_computing_publication_material 'SIEMENS SHELXTL'
_computing_structure_refinement 'SHELXL-97 (Sheldrick, 1997)'
_computing_structure_solution 'SHELXS-97 (Sheldrick, 1990)'
_diffrn_ambient_temperature 293(2)
_diffrn_measured_fraction_theta_full 0.996
_diffrn_measured_fraction_theta_max 0.996
_diffrn_measurement_device_type 'BRUKER SMART CCD DIFFRACTOMETER'
_diffrn_measurement_method 'OMEGA SCAN'
_diffrn_radiation_monochromator graphite
_diffrn_radiation_source 'fine-focus sealed tube'
_diffrn_radiation_type MoK\a
_diffrn_radiation_wavelength 0.71073
_diffrn_reflns_av_R_equivalents 0.0327
_diffrn_reflns_av_sigmaI/netI 0.0798
_diffrn_reflns_limit_h_max 12
_diffrn_reflns_limit_h_min -13
_diffrn_reflns_limit_k_max 19
_diffrn_reflns_limit_k_min -19
_diffrn_reflns_limit_l_max 15
_diffrn_reflns_limit_l_min -12
_diffrn_reflns_number 12580
_diffrn_reflns_theta_full 28.02
_diffrn_reflns_theta_max 28.02
_diffrn_reflns_theta_min 1.72
_exptl_absorpt_coefficient_mu 0.062
_exptl_absorpt_correction_T_max 1.0000
_exptl_absorpt_correction_T_min 0.735107
_exptl_absorpt_correction_type SADABS
_exptl_crystal_colour colourless
_exptl_crystal_density_diffrn 1.121
_exptl_crystal_density_meas 0
_exptl_crystal_density_method 'not measured'
_exptl_crystal_description block
_exptl_crystal_F_000 656
_exptl_crystal_size_max 0.40
_exptl_crystal_size_mid 0.30
_exptl_crystal_size_min 0.20
_refine_diff_density_max 0.192
_refine_diff_density_min -0.187
_refine_diff_density_rms 0.035
_refine_ls_abs_structure_details 'Flack H D (1983), Acta Cryst. A39, 876-881'
_refine_ls_abs_structure_Flack -1.2(12)
_refine_ls_extinction_method none
_refine_ls_goodness_of_fit_ref 1.005
_refine_ls_hydrogen_treatment riding
_refine_ls_matrix_type full
_refine_ls_number_parameters 433
_refine_ls_number_reflns 8294
_refine_ls_number_restraints 1
_refine_ls_restrained_S_all 1.005
_refine_ls_R_factor_all 0.1184
_refine_ls_R_factor_gt 0.0590
_refine_ls_shift/su_max 0.000
_refine_ls_shift/su_mean 0.000
_refine_ls_structure_factor_coef Fsqd
_refine_ls_weighting_details 'calc w=1/[\s^2^(Fo^2^)+(0.0677P)^2^+0.0000P] where P=(Fo^2^+2Fc^2^)/3'
_refine_ls_weighting_scheme calc
_refine_ls_wR_factor_gt 0.1220
_refine_ls_wR_factor_ref 0.1513
_reflns_number_gt 4846
_reflns_number_total 8294
_reflns_threshold_expression >2sigma(I)
_cod_data_source_file ja809389k_si_002_4.cif
_cod_data_source_block 4j
_cod_database_code 4103931

loop_
_symmetry_equiv_pos_as_xyz
'x, y, z'
'-x, y+1/2, -z'

loop_
_atom_site_label
_atom_site_type_symbol
_atom_site_fract_x
_atom_site_fract_y
_atom_site_fract_z
_atom_site_U_iso_or_equiv
_atom_site_adp_type
_atom_site_occupancy
_atom_site_symmetry_multiplicity
_atom_site_calc_flag
_atom_site_refinement_flags
O1 O 0.4470(2) 0.25212(18) 0.63424(19) 0.0733(7) Uani 1 1 d .
O2 O 0.37693(18) 0.21258(13) 0.45355(16) 0.0489(5) Uani 1 1 d .
O3 O 0.5324(2) 0.4431(2) 0.8697(2) 0.0786(7) Uani 1 1 d .
O4 O 0.6016(2) 0.31092(18) 0.9441(2) 0.0753(7) Uani 1 1 d .
C1 C 0.7643(3) 0.3044(2) 0.5797(2) 0.0422(7) Uani 1 1 d .
C1' C 0.2440(2) 0.42697(19) 0.9854(2) 0.0399(6) Uani 1 1 d .
C2 C 0.7606(2) 0.30369(19) 0.4427(2) 0.0385(6) Uani 1 1 d .
C2' C 0.2700(2) 0.3493(2) 1.0836(2) 0.0396(7) Uani 1 1 d .
C11 C 0.7105(3) 0.2219(2) 0.6253(2) 0.0486(7) Uani 1 1 d .
H11A H 0.6796 0.2379 0.6928 0.058 Uiso 1 1 calc R
H11B H 0.7811 0.1788 0.6471 0.058 Uiso 1 1 calc R
C11' C 0.2684(3) 0.4006(2) 0.8706(2) 0.0459(7) Uani 1 1 d .
H11C H 0.2959 0.4532 0.8347 0.055 Uiso 1 1 calc R
H11D H 0.1865 0.3797 0.8234 0.055 Uiso 1 1 calc R
C12 C 0.5989(2) 0.17832(19) 0.5414(2) 0.0389(6) Uani 1 1 d .
H12A H 0.5947 0.1171 0.5694 0.047 Uiso 1 1 calc R
C12' C 0.3719(3) 0.3283(2) 0.8762(2) 0.0443(7) Uani 1 1 d .
H12B H 0.3563 0.3026 0.8000 0.053 Uiso 1 1 calc R
C13 C 0.6235(2) 0.16741(18) 0.4218(2) 0.0360(6) Uani 1 1 d .
C13' C 0.3589(3) 0.2509(2) 0.9540(2) 0.0459(7) Uani 1 1 d .
C14 C 0.6968(2) 0.22481(18) 0.3775(2) 0.0365(6) Uani 1 1 d .
C14' C 0.3171(3) 0.2602(2) 1.0498(2) 0.0424(7) Uani 1 1 d .
C15 C 0.4674(3) 0.2201(2) 0.5487(2) 0.0431(7) Uani 1 1 d .
C15' C 0.5088(3) 0.3685(3) 0.8963(3) 0.0557(8) Uani 1 1 d .
C16 C 0.2463(3) 0.2417(3) 0.4586(3) 0.0711(10) Uani 1 1 d .
H16A H 0.1886 0.2337 0.3859 0.107 Uiso 1 1 calc R
H16B H 0.2485 0.3038 0.4791 0.107 Uiso 1 1 calc R
H16C H 0.2150 0.2071 0.5142 0.107 Uiso 1 1 calc R
C16' C 0.7356(4) 0.3426(4) 0.9673(4) 0.1087(17) Uani 1 1 d .
H16D H 0.7935 0.2953 1.0005 0.163 Uiso 1 1 calc R
H16E H 0.7445 0.3922 1.0188 0.163 Uiso 1 1 calc R
H16F H 0.7580 0.3614 0.8979 0.163 Uiso 1 1 calc R
C17 C 0.5663(3) 0.0831(2) 0.3622(2) 0.0443(7) Uani 1 1 d .
H17A H 0.5716 0.0865 0.2833 0.053 Uiso 1 1 calc R
H17B H 0.4741 0.0792 0.3651 0.053 Uiso 1 1 calc R
C17' C 0.3913(4) 0.1605(3) 0.9097(3) 0.0751(11) Uani 1 1 d .
H17C H 0.4072 0.1176 0.9713 0.090 Uiso 1 1 calc R
H17D H 0.4711 0.1654 0.8809 0.090 Uiso 1 1 calc R
C18 C 0.6362(4) -0.0009(2) 0.4140(3) 0.0652(9) Uani 1 1 d .
H18A H 0.5958 -0.0524 0.3732 0.098 Uiso 1 1 calc R
H18B H 0.6299 -0.0054 0.4918 0.098 Uiso 1 1 calc R
H18C H 0.7271 0.0017 0.4096 0.098 Uiso 1 1 calc R
C18' C 0.2802(5) 0.1269(3) 0.8159(4) 0.1051(16) Uani 1 1 d .
H18D H 0.3033 0.0696 0.7902 0.158 Uiso 1 1 calc R
H18E H 0.2658 0.1685 0.7541 0.158 Uiso 1 1 calc R
H18F H 0.2013 0.1213 0.8444 0.158 Uiso 1 1 calc R
C19 C 0.7254(3) 0.2154(2) 0.2604(3) 0.0569(8) Uani 1 1 d .
H19A H 0.7409 0.2743 0.2323 0.068 Uiso 1 1 calc R
H19B H 0.6486 0.1905 0.2098 0.068 Uiso 1 1 calc R
C19' C 0.3104(3) 0.1840(2) 1.1311(3) 0.0608(9) Uani 1 1 d .
H19C H 0.3187 0.2086 1.2065 0.073 Uiso 1 1 calc R
H19D H 0.3853 0.1450 1.1328 0.073 Uiso 1 1 calc R
C20 C 0.8434(4) 0.1563(3) 0.2575(3) 0.0841(13) Uani 1 1 d .
H20A H 0.8559 0.1525 0.1813 0.126 Uiso 1 1 calc R
H20B H 0.8284 0.0975 0.2840 0.126 Uiso 1 1 calc R
H20C H 0.9206 0.1814 0.3053 0.126 Uiso 1 1 calc R
C20' C 0.1855(4) 0.1279(3) 1.1030(4) 0.0863(12) Uani 1 1 d .
H20D H 0.1894 0.0820 1.1591 0.129 Uiso 1 1 calc R
H20E H 0.1779 0.1010 1.0299 0.129 Uiso 1 1 calc R
H20F H 0.1106 0.1654 1.1025 0.129 Uiso 1 1 calc R
B3 B 0.6559(3) 0.3757(2) 0.4938(3) 0.0453(8) Uani 1 1 d .
H3 H 0.5482 0.3692 0.4754 0.054 Uiso 1 1 calc R
B3' B 0.3781(3) 0.4377(3) 1.0965(3) 0.0491(9) Uani 1 1 d .
H3' H 0.4813 0.4313 1.0896 0.059 Uiso 1 1 calc R
B4 B 0.7455(4) 0.4098(3) 0.6284(3) 0.0625(11) Uani 1 1 d .
H4 H 0.6960 0.4253 0.6978 0.075 Uiso 1 1 calc R
B4' B 0.2809(4) 0.5309(3) 1.0416(3) 0.0567(10) Uani 1 1 d .
H4' H 0.3211 0.5859 0.9989 0.068 Uiso 1 1 calc R
B5 B 0.9007(4) 0.3572(3) 0.6538(4) 0.0700(12) Uani 1 1 d .
H5 H 0.9519 0.3389 0.7402 0.084 Uiso 1 1 calc R
B5' B 0.1163(4) 0.4937(3) 0.9958(3) 0.0572(10) Uani 1 1 d .
H5' H 0.0498 0.5246 0.9227 0.069 Uiso 1 1 calc R
B6 B 0.9101(3) 0.2883(3) 0.5360(3) 0.0558(10) Uani 1 1 d .
H6 H 0.9662 0.2254 0.5447 0.067 Uiso 1 1 calc R
B6' B 0.1098(3) 0.3788(3) 1.0222(3) 0.0451(8) Uani 1 1 d .
H6' H 0.0395 0.3343 0.9672 0.054 Uiso 1 1 calc R
B7 B 0.7414(4) 0.4108(2) 0.3904(3) 0.0557(9) Uani 1 1 d .
H7 H 0.6891 0.4271 0.3037 0.067 Uiso 1 1 calc R
B7' B 0.3244(3) 0.3967(3) 1.2149(3) 0.0547(10) Uani 1 1 d .
H7' H 0.3922 0.3637 1.2854 0.066 Uiso 1 1 calc R
B8 B 0.7337(4) 0.4799(3) 0.5075(4) 0.0698(12) Uani 1 1 d .
H8 H 0.6767 0.5424 0.4974 0.084 Uiso 1 1 calc R
B8' B 0.3284(4) 0.5139(3) 1.1885(3) 0.0632(11) Uani 1 1 d .
H8' H 0.3991 0.5585 1.2428 0.076 Uiso 1 1 calc R
B9 B 0.8853(4) 0.4691(3) 0.6082(4) 0.0790(14) Uani 1 1 d .
H9 H 0.9269 0.5246 0.6643 0.095 Uiso 1 1 calc R
B9' B 0.1652(4) 0.5494(3) 1.1271(4) 0.0684(12) Uani 1 1 d .
H9' H 0.1296 0.6169 1.1410 0.082 Uiso 1 1 calc R
B10 B 0.9858(4) 0.3935(3) 0.5504(4) 0.0744(13) Uani 1 1 d .
H10 H 1.0936 0.3996 0.5688 0.089 Uiso 1 1 calc R
B10' B 0.0597(4) 0.4543(3) 1.1160(3) 0.0604(10) Uani 1 1 d .
H10' H -0.0436 0.4598 1.1232 0.072 Uiso 1 1 calc R
B11 B 0.8973(4) 0.3586(3) 0.4173(4) 0.0593(10) Uani 1 1 d .
H11 H 0.9459 0.3415 0.3478 0.071 Uiso 1 1 calc R
B11' B 0.1581(3) 0.3611(3) 1.1691(3) 0.0517(9) Uani 1 1 d .
H11' H 0.1189 0.3049 1.2105 0.062 Uiso 1 1 calc R
B12 B 0.8841(4) 0.4707(3) 0.4610(4) 0.0760(13) Uani 1 1 d .
H12 H 0.9250 0.5272 0.4214 0.091 Uiso 1 1 calc R
B12' B 0.1925(4) 0.4668(3) 1.2357(3) 0.0642(11) Uani 1 1 d .
H12' H 0.1754 0.4806 1.3207 0.077 Uiso 1 1 calc R

loop_
_atom_site_aniso_label
_atom_site_aniso_U_11
_atom_site_aniso_U_22
_atom_site_aniso_U_33
_atom_site_aniso_U_23
_atom_site_aniso_U_13
_atom_site_aniso_U_12
O1 0.0790(16) 0.0921(19) 0.0582(14) -0.0211(13) 0.0359(12) -0.0054(14)
O2 0.0457(11) 0.0518(13) 0.0516(12) 0.0026(10) 0.0159(9) 0.0056(10)
O3 0.0711(16) 0.085(2) 0.0834(17) 0.0205(15) 0.0242(12) -0.0203(15)
O4 0.0466(14) 0.094(2) 0.0845(16) 0.0127(15) 0.0133(11) 0.0012(13)
C1 0.0400(15) 0.0487(18) 0.0380(14) -0.0059(13) 0.0085(11) -0.0051(13)
C1' 0.0416(15) 0.0426(17) 0.0341(14) 0.0004(12) 0.0049(11) 0.0007(13)
C2 0.0386(15) 0.0418(17) 0.0392(14) -0.0019(13) 0.0174(11) -0.0014(12)
C2' 0.0373(14) 0.0528(19) 0.0286(13) 0.0030(12) 0.0069(10) -0.0026(13)
C11 0.0550(18) 0.0535(19) 0.0362(15) 0.0028(14) 0.0073(12) 0.0022(15)
C11' 0.0476(16) 0.0570(19) 0.0321(14) 0.0025(13) 0.0064(11) 0.0004(14)
C12 0.0494(16) 0.0307(15) 0.0373(14) 0.0081(11) 0.0110(12) 0.0000(12)
C12' 0.0483(17) 0.0519(19) 0.0348(14) -0.0060(13) 0.0138(11) -0.0053(14)
C13 0.0336(14) 0.0325(15) 0.0418(15) -0.0013(12) 0.0080(11) 0.0032(12)
C13' 0.0388(15) 0.0485(19) 0.0509(17) -0.0080(15) 0.0107(12) 0.0021(13)
C14 0.0389(14) 0.0361(16) 0.0354(13) -0.0001(12) 0.0098(11) 0.0065(12)
C14' 0.0376(15) 0.0476(18) 0.0407(16) 0.0033(13) 0.0053(11) -0.0038(13)
C15 0.0518(16) 0.0406(17) 0.0428(16) -0.0010(13) 0.0232(13) -0.0063(14)
C15' 0.0521(19) 0.078(3) 0.0408(17) -0.0019(17) 0.0191(14) -0.0054(19)
C16 0.050(2) 0.081(3) 0.089(3) 0.011(2) 0.0296(17) 0.0181(18)
C16' 0.048(2) 0.164(5) 0.111(3) 0.030(3) 0.012(2) -0.013(3)
C17 0.0435(16) 0.0420(17) 0.0474(16) -0.0046(13) 0.0098(12) 0.0001(13)
C17' 0.079(3) 0.061(2) 0.093(3) -0.014(2) 0.037(2) 0.009(2)
C18 0.076(2) 0.0363(19) 0.080(2) -0.0033(17) 0.0083(18) 0.0063(16)
C18' 0.132(4) 0.085(3) 0.108(4) -0.051(3) 0.047(3) -0.033(3)
C19 0.063(2) 0.064(2) 0.0515(18) -0.0119(16) 0.0284(15) -0.0116(17)
C19' 0.060(2) 0.057(2) 0.064(2) 0.0169(17) 0.0116(16) 0.0064(17)
C20 0.074(2) 0.095(3) 0.097(3) -0.037(2) 0.048(2) -0.009(2)
C20' 0.090(3) 0.072(3) 0.101(3) 0.021(2) 0.028(2) -0.025(2)
B3 0.0421(18) 0.038(2) 0.060(2) -0.0028(16) 0.0200(15) 0.0015(15)
B3' 0.0453(19) 0.061(2) 0.0377(17) -0.0057(16) 0.0022(13) -0.0112(18)
B4 0.063(2) 0.062(3) 0.067(2) -0.029(2) 0.0233(19) -0.013(2)
B4' 0.064(2) 0.045(2) 0.062(2) -0.0075(18) 0.0158(18) -0.0079(18)
B5 0.048(2) 0.089(3) 0.068(3) -0.020(2) 0.0019(18) -0.019(2)
B5' 0.056(2) 0.054(2) 0.061(2) -0.0012(19) 0.0101(17) 0.0092(19)
B6 0.0337(18) 0.064(3) 0.069(2) -0.013(2) 0.0107(15) -0.0002(17)
B6' 0.0332(16) 0.058(2) 0.0436(18) -0.0022(16) 0.0065(13) -0.0036(15)
B7 0.064(2) 0.043(2) 0.068(2) 0.0055(19) 0.0315(18) -0.0053(18)
B7' 0.053(2) 0.082(3) 0.0280(16) -0.0062(17) 0.0055(14) -0.0106(19)
B8 0.074(3) 0.034(2) 0.111(4) -0.014(2) 0.042(2) -0.0056(19)
B8' 0.061(2) 0.073(3) 0.054(2) -0.026(2) 0.0092(18) -0.015(2)
B9 0.072(3) 0.070(3) 0.104(3) -0.042(3) 0.039(2) -0.030(2)
B9' 0.072(3) 0.064(3) 0.072(3) -0.024(2) 0.023(2) 0.000(2)
B10 0.046(2) 0.080(3) 0.102(3) -0.031(3) 0.029(2) -0.025(2)
B10' 0.049(2) 0.073(3) 0.062(2) -0.014(2) 0.0180(17) 0.004(2)
B11 0.055(2) 0.052(2) 0.082(3) -0.009(2) 0.0377(19) -0.0129(19)
B11' 0.0433(19) 0.072(3) 0.0418(19) -0.0015(17) 0.0141(14) -0.0015(18)
B12 0.080(3) 0.047(3) 0.114(4) -0.013(2) 0.049(3) -0.024(2)
B12' 0.061(2) 0.087(3) 0.048(2) -0.024(2) 0.0178(17) -0.002(2)

loop_
_atom_type_symbol
_atom_type_description
_atom_type_scat_dispersion_real
_atom_type_scat_dispersion_imag
_atom_type_scat_source
C C 0.0033 0.0016 'International Tables Vol C Tables 4.2.6.8 and 6.1.1.4'
H H 0.0000 0.0000 'International Tables Vol C Tables 4.2.6.8 and 6.1.1.4'
O O 0.0106 0.0060 'International Tables Vol C Tables 4.2.6.8 and 6.1.1.4'
B B 0.0013 0.0007 'International Tables Vol C Tables 4.2.6.8 and 6.1.1.4'

loop_
_geom_angle_atom_site_label_1
_geom_angle_atom_site_label_2
_geom_angle_atom_site_label_3
_geom_angle
C15 O2 C16 116.0(2)
C15' O4 C16' 116.9(3)
C11 C1 C2 115.6(2)
C11 C1 B5 121.4(3)
C2 C1 B5 111.6(2)
C11 C1 B4 123.3(2)
C2 C1 B4 111.9(2)
B5 C1 B4 62.3(2)
C11 C1 B3 118.6(2)
C2 C1 B3 61.89(17)
B5 C1 B3 113.2(3)
B4 C1 B3 61.9(2)
C11 C1 B6 114.7(3)
C2 C1 B6 61.56(17)
B5 C1 B6 62.4(2)
B4 C1 B6 114.0(2)
B3 C1 B6 113.9(2)
C11' C1' C2' 116.4(2)
C11' C1' B5' 120.8(2)
C2' C1' B5' 111.9(2)
C11' C1' B4' 122.3(2)
C2' C1' B4' 111.6(2)
B5' C1' B4' 63.0(2)
C11' C1' B6' 115.8(2)
C2' C1' B6' 62.01(17)
B5' C1' B6' 62.0(2)
B4' C1' B6' 113.9(2)
C11' C1' B3' 118.1(2)
C2' C1' B3' 61.43(17)
B5' C1' B3' 113.9(2)
B4' C1' B3' 61.9(2)
B6' C1' B3' 113.8(2)
C14 C2 C1 116.5(2)
C14 C2 B7 122.6(2)
C1 C2 B7 109.8(2)
C14 C2 B11 124.9(2)
C1 C2 B11 109.5(2)
B7 C2 B11 61.8(2)
C14 C2 B6 118.4(2)
C1 C2 B6 61.44(18)
B7 C2 B6 112.4(2)
B11 C2 B6 61.3(2)
C14 C2 B3 115.8(2)
C1 C2 B3 61.25(17)
B7 C2 B3 61.39(19)
B11 C2 B3 111.9(2)
B6 C2 B3 113.3(2)
C14' C2' C1' 116.2(2)
C14' C2' B7' 123.6(2)
C1' C2' B7' 110.3(2)
C14' C2' B3' 117.3(2)
C1' C2' B3' 61.63(17)
B7' C2' B3' 61.36(19)
C14' C2' B11' 123.7(2)
C1' C2' B11' 109.5(2)
B7' C2' B11' 62.31(18)
B3' C2' B11' 112.3(2)
C14' C2' B6' 116.7(2)
C1' C2' B6' 61.03(17)
B7' C2' B6' 112.8(2)
B3' C2' B6' 113.2(2)
B11' C2' B6' 61.20(18)
C1 C11 C12 113.5(2)
C1' C11' C12' 113.7(2)
C11 C12 C15 110.7(2)
C11 C12 C13 114.7(2)
C15 C12 C13 115.7(2)
C13' C12' C11' 114.5(2)
C13' C12' C15' 114.1(2)
C11' C12' C15' 111.0(3)
C14 C13 C17 123.1(2)
C14 C13 C12 122.5(2)
C17 C13 C12 114.3(2)
C14' C13' C12' 123.4(3)
C14' C13' C17' 122.7(3)
C12' C13' C17' 113.9(3)
C13 C14 C2 121.6(2)
C13 C14 C19 124.0(3)
C2 C14 C19 114.3(2)
C13' C14' C2' 121.1(3)
C13' C14' C19' 123.8(3)
C2' C14' C19' 115.2(2)
O1 C15 O2 123.9(3)
O1 C15 C12 122.8(3)
O2 C15 C12 113.2(2)
O3 C15' O4 123.2(3)
O3 C15' C12' 124.3(3)
O4 C15' C12' 112.5(3)
C13 C17 C18 112.9(2)
C13' C17' C18' 111.5(3)
C14 C19 C20 113.4(3)
C14' C19' C20' 115.2(3)
C1 B3 C2 56.86(16)
C1 B3 B8 105.3(3)
C2 B3 B8 105.8(2)
C1 B3 B7 104.3(2)
C2 B3 B7 58.75(18)
B8 B3 B7 60.5(2)
C1 B3 B4 58.5(2)
C2 B3 B4 105.0(2)
B8 B3 B4 60.9(2)
B7 B3 B4 108.7(3)
C2' B3' C1' 56.94(16)
C2' B3' B8' 106.3(2)
C1' B3' B8' 104.8(2)
C2' B3' B7' 59.28(18)
C1' B3' B7' 104.9(2)
B8' B3' B7' 61.2(2)
C2' B3' B4' 105.2(2)
C1' B3' B4' 58.56(18)
B8' B3' B4' 60.0(2)
B7' B3' B4' 109.0(3)
C1 B4 B5 58.7(2)
C1 B4 B9 104.9(3)
B5 B4 B9 59.8(3)
C1 B4 B3 59.57(18)
B5 B4 B3 108.3(3)
B9 B4 B3 107.7(3)
C1 B4 B8 104.6(3)
B5 B4 B8 107.7(3)
B9 B4 B8 60.3(3)
B3 B4 B8 59.0(2)
C1' B4' B8' 105.2(3)
C1' B4' B3' 59.49(18)
B8' B4' B3' 59.5(2)
C1' B4' B9' 104.6(3)
B8' B4' B9' 60.7(2)
B3' B4' B9' 108.1(3)
C1' B4' B5' 58.0(2)
B8' B4' B5' 108.2(3)
B3' B4' B5' 107.8(3)
B9' B4' B5' 59.9(2)
C1 B5 B9 105.5(3)
C1 B5 B4 59.05(19)
B9 B5 B4 60.1(3)
C1 B5 B10 105.0(3)
B9 B5 B10 60.8(3)
B4 B5 B10 108.6(3)
C1 B5 B6 59.51(19)
B9 B5 B6 108.5(3)
B4 B5 B6 109.0(2)
B10 B5 B6 59.2(2)
C1' B5' B6' 59.75(19)
C1' B5' B9' 105.4(3)
B6' B5' B9' 108.3(3)
C1' B5' B4' 59.0(2)
B6' B5' B4' 108.9(3)
B9' B5' B4' 59.9(2)
C1' B5' B10' 105.7(3)
B6' B5' B10' 59.6(2)
B9' B5' B10' 60.3(2)
B4' B5' B10' 108.4(3)
C1 B6 C2 57.00(15)
C1 B6 B10 104.5(3)
C2 B6 B10 105.5(3)
C1 B6 B11 104.4(2)
C2 B6 B11 59.27(19)
B10 B6 B11 59.9(3)
C1 B6 B5 58.04(19)
C2 B6 B5 104.4(2)
B10 B6 B5 60.1(2)
B11 B6 B5 107.5(3)
C1' B6' C2' 56.96(15)
C1' B6' B5' 58.3(2)
C2' B6' B5' 104.9(2)
C1' B6' B10' 105.7(3)
C2' B6' B10' 106.2(2)
B5' B6' B10' 61.1(2)
C1' B6' B11' 104.7(2)
C2' B6' B11' 59.26(17)
B5' B6' B11' 108.5(3)
B10' B6' B11' 60.3(2)
C2 B7 B3 59.86(18)
C2 B7 B11 59.4(2)
B3 B7 B11 108.7(3)
C2 B7 B8 105.7(3)
B3 B7 B8 59.3(2)
B11 B7 B8 108.0(3)
C2 B7 B12 105.8(3)
B3 B7 B12 107.8(3)
B11 B7 B12 59.8(2)
B8 B7 B12 60.1(2)
C2' B7' B3' 59.36(17)
C2' B7' B11' 59.00(18)
B3' B7' B11' 108.0(2)
C2' B7' B8' 104.8(2)
B3' B7' B8' 59.2(2)
B11' B7' B8' 107.2(3)
C2' B7' B12' 105.1(2)
B3' B7' B12' 107.4(3)
B11' B7' B12' 59.6(2)
B8' B7' B12' 59.8(2)
B3 B8 B7 60.3(2)
B3 B8 B12 108.8(3)
B7 B8 B12 60.5(2)
B3 B8 B9 108.0(3)
B7 B8 B9 108.0(3)
B12 B8 B9 59.9(3)
B3 B8 B4 60.1(2)
B7 B8 B4 107.9(3)
B12 B8 B4 107.7(3)
B9 B8 B4 59.4(3)
B3' B8' B4' 60.5(2)
B3' B8' B12' 108.1(3)
B4' B8' B12' 108.2(3)
B3' B8' B9' 108.4(2)
B4' B8' B9' 60.0(2)
B12' B8' B9' 60.0(2)
B3' B8' B7' 59.6(2)
B4' B8' B7' 108.1(2)
B12' B8' B7' 60.2(2)
B9' B8' B7' 108.1(3)
B5 B9 B4 60.1(2)
B5 B9 B12 107.9(3)
B4 B9 B12 108.5(3)
B5 B9 B8 108.0(3)
B4 B9 B8 60.3(2)
B12 B9 B8 60.0(3)
B5 B9 B10 59.9(3)
B4 B9 B10 107.9(3)
B12 B9 B10 59.6(3)
B8 B9 B10 107.3(3)
B5' B9' B4' 60.2(2)
B5' B9' B12' 107.7(3)
B4' B9' B12' 107.6(3)
B5' B9' B8' 107.4(3)
B4' B9' B8' 59.3(2)
B12' B9' B8' 60.0(2)
B5' B9' B10' 60.2(2)
B4' B9' B10' 108.5(3)
B12' B9' B10' 60.0(2)
B8' B9' B10' 108.1(3)
B6 B10 B11 60.3(2)
B6 B10 B5 60.7(2)
B11 B10 B5 108.3(3)
B6 B10 B12 109.2(3)
B11 B10 B12 60.4(2)
B5 B10 B12 107.9(3)
B6 B10 B9 108.6(3)
B11 B10 B9 108.2(3)
B5 B10 B9 59.4(3)
B12 B10 B9 60.1(3)
B6' B10' B11' 59.9(2)
B6' B10' B5' 59.3(2)
B11' B10' B5' 106.8(3)
B6' B10' B12' 107.8(3)
B11' B10' B12' 60.0(2)
B5' B10' B12' 107.0(3)
B6' B10' B9' 107.3(3)
B11' B10' B9' 107.6(3)
B5' B10' B9' 59.5(2)
B12' B10' B9' 59.8(2)
C2 B11 B10 105.6(3)
C2 B11 B6 59.46(18)
B10 B11 B6 59.8(2)
C2 B11 B7 58.89(18)
B10 B11 B7 108.5(3)
B6 B11 B7 108.6(2)
C2 B11 B12 106.1(2)
B10 B11 B12 60.3(3)
B6 B11 B12 108.6(3)
B7 B11 B12 60.6(2)
C2' B11' B6' 59.54(17)
C2' B11' B10' 106.1(3)
B6' B11' B10' 59.8(2)
C2' B11' B12' 105.5(3)
B6' B11' B12' 108.1(3)
B10' B11' B12' 60.5(2)
C2' B11' B7' 58.70(17)
B6' B11' B7' 108.4(2)
B10' B11' B7' 109.0(3)
B12' B11' B7' 60.4(2)
B10 B12 B11 59.3(2)
B10 B12 B9 60.3(3)
B11 B12 B9 107.5(3)
B10 B12 B8 108.0(3)
B11 B12 B8 107.3(3)
B9 B12 B8 60.1(3)
B10 B12 B7 107.0(3)
B11 B12 B7 59.6(2)
B9 B12 B7 107.3(3)
B8 B12 B7 59.5(2)
B11' B12' B9' 107.4(2)
B11' B12' B8' 107.7(3)
B9' B12' B8' 60.1(2)
B11' B12' B10' 59.5(2)
B9' B12' B10' 60.1(2)
B8' B12' B10' 108.2(3)
B11' B12' B7' 60.0(2)
B9' B12' B7' 108.0(3)
B8' B12' B7' 60.0(2)
B10' B12' B7' 108.0(3)

loop_
_geom_bond_atom_site_label_1
_geom_bond_atom_site_label_2
_geom_bond_distance
O1 C15 1.200(3)
O2 C15 1.326(3)
O2 C16 1.442(3)
O3 C15' 1.200(4)
O4 C15' 1.330(4)
O4 C16' 1.443(4)
C1 C11 1.507(4)
C1 C2 1.650(3)
C1 B5 1.702(4)
C1 B4 1.708(5)
C1 B3 1.728(4)
C1 B6 1.728(4)
C1' C11' 1.517(4)
C1' C2' 1.642(4)
C1' B5' 1.688(5)
C1' B4' 1.708(5)
C1' B6' 1.714(4)
C1' B3' 1.724(4)
C2 C14 1.493(4)
C2 B7 1.718(5)
C2 B11 1.727(4)
C2 B6 1.730(4)
C2 B3 1.738(4)
C2' C14' 1.506(4)
C2' B7' 1.720(4)
C2' B3' 1.721(4)
C2' B11' 1.725(4)
C2' B6' 1.730(4)
C11 C12 1.516(4)
C11' C12' 1.517(4)
C12 C15 1.524(4)
C12 C13 1.532(4)
C12' C13' 1.516(4)
C12' C15' 1.518(4)
C13 C14 1.335(4)
C13 C17 1.510(4)
C13' C14' 1.331(4)
C13' C17' 1.519(5)
C14 C19 1.516(4)
C14' C19' 1.516(4)
C17 C18 1.518(4)
C17' C18' 1.520(5)
C19 C20 1.521(5)
C19' C20' 1.523(5)
B3 B8 1.747(5)
B3 B7 1.764(5)
B3 B4 1.768(5)
B3' B8' 1.748(5)
B3' B7' 1.756(5)
B3' B4' 1.766(5)
B4 B5 1.764(6)
B4 B9 1.765(6)
B4 B8 1.781(7)
B4' B8' 1.757(6)
B4' B9' 1.770(6)
B4' B5' 1.774(6)
B5 B9 1.759(7)
B5 B10 1.767(6)
B5 B6 1.778(6)
B5' B6' 1.751(6)
B5' B9' 1.769(6)
B5' B10' 1.783(6)
B6 B10 1.751(6)
B6 B11 1.761(6)
B6' B10' 1.757(5)
B6' B11' 1.759(5)
B7 B11 1.768(5)
B7 B8 1.768(6)
B7 B12 1.786(6)
B7' B11' 1.782(5)
B7' B8' 1.784(6)
B7' B12' 1.789(6)
B8 B12 1.780(6)
B8 B9 1.781(7)
B8' B12' 1.781(6)
B8' B9' 1.782(6)
B9 B12 1.778(7)
B9 B10 1.783(6)
B9' B12' 1.780(7)
B9' B10' 1.785(6)
B10 B11 1.753(6)
B10 B12 1.769(7)
B10' B11' 1.767(6)
B10' B12' 1.784(5)
B11 B12 1.772(6)
B11' B12' 1.776(6)
